data_7009544
loop_
_publ_author_name
'Isaac Abrahams'
'Donald C. Bradley'
'Halina Chudzynska'
'Majid Motevalli'
'Paul O'Shaughnessy'

_publ_section_title
;
 Polynuclear tantalum oxoalkoxides. Crystal structures of
 [Ta8O10(OEt)20], [Ta7O9(OPri)17] and [Ta5O7(OBut)11]&#x00B7;C6H5Me
;
_journal_issue 16
_journal_name_full 'J. Chem. Soc., Dalton Trans.'
_journal_page_first 2685
_journal_page_last 2691
_journal_paper_doi 10.1039/b001797n
_journal_year 2000
_chemical_compound_source 'synthesis as described'
_chemical_formula_moiety 'C44 H99 O18 Ta5 . C7 H8'
_chemical_formula_structural 'C44 H99 O18 TA5 . C7 H8'
_chemical_formula_sum 'C51 H107 O18 Ta5'
_chemical_formula_weight 1913.12
_chemical_name_systematic
;
 ?
;
_space_group_IT_number 2
_symmetry_cell_setting triclinic
_symmetry_Int_Tables_number 2
_symmetry_space_group_name_Hall '-P 1'
_symmetry_space_group_name_H-M 'P -1'
_atom_sites_solution_hydrogens geom
_atom_sites_solution_primary Patterson
_atom_sites_solution_secondary difmap
_audit_conform_dict_location ftp://ftp.iucr.org/cifdics/cif_core_2.1beta5.dic
_audit_conform_dict_name cif_core.dic
_audit_conform_dict_version 2.1beta5
_audit_creation_date 2000-02-27T16:38:23-00:00
_audit_creation_method 'WinGX routine CIF_UPDATE'
_cell_angle_alpha 78.78(9)
_cell_angle_beta 79.79(2)
_cell_angle_gamma 80.63(3)
_cell_formula_units_Z 2
_cell_length_a 12.421(3)
_cell_length_b 12.854(2)
_cell_length_c 22.921(4)
_cell_measurement_reflns_used 25
_cell_measurement_temperature 293(2)
_cell_measurement_theta_max 14.42
_cell_measurement_theta_min 11.48
_cell_measurement_wavelength 0.71073
_cell_volume 3501.4(16)
_computing_cell_refinement 'CAD4/PC (Enraf Nonius, 1992)'
_computing_data_collection 'CAD4/PC (Enraf Nonius, 1992)'
_computing_data_reduction 'XCAD4 (Harms & Wocadlo, 1995)'
_computing_molecular_graphics 'Ortep-3 for Windows (Farrugia, 1997)'
_computing_publication_material 'WinGX publication routines (Farrugia, 1999)'
_computing_structure_refinement 'SHELXL-97 (Sheldrick, 1997)'
_computing_structure_solution 'SHELXS-97 (Sheldrick, 1997)'
_diffrn_ambient_temperature 293(2)
_diffrn_detector 'scintillation LiI'
_diffrn_detector_dtime 1.195
_diffrn_measured_fraction_theta_full 0.992
_diffrn_measured_fraction_theta_max 0.992
_diffrn_measurement_device '\k-geometry diffractometer'
_diffrn_measurement_device_type 'Enraf Nonius CAD4'
_diffrn_measurement_method 'non-profiled omega/2theta scans'
_diffrn_radiation_monochromator graphite
_diffrn_radiation_probe x-ray
_diffrn_radiation_type MoK\a
_diffrn_radiation_wavelength 0.71073
_diffrn_reflns_av_R_equivalents 0.0727
_diffrn_reflns_av_sigmaI/netI 0.1032
_diffrn_reflns_limit_h_max 14
_diffrn_reflns_limit_h_min 0
_diffrn_reflns_limit_k_max 15
_diffrn_reflns_limit_k_min -14
_diffrn_reflns_limit_l_max 27
_diffrn_reflns_limit_l_min -26
_diffrn_reflns_number 12901
_diffrn_reflns_theta_full 25.02
_diffrn_reflns_theta_max 25.02
_diffrn_reflns_theta_min 1.63
_diffrn_source 'Enraf Nonius FR590'
_diffrn_standards_decay_% 13
_diffrn_standards_interval_time 60
_diffrn_standards_number 2
_exptl_absorpt_coefficient_mu 7.839
_exptl_absorpt_correction_T_max 0.3086
_exptl_absorpt_correction_T_min 0.085
_exptl_absorpt_correction_type refdelf
_exptl_absorpt_process_details
;
        Walker, N. & Stuart, D (1983) Acta. Cryst. A39, 158-166
;
_exptl_crystal_colour colorless
_exptl_crystal_density_diffrn 1.815
_exptl_crystal_density_method 'not measured'
_exptl_crystal_description prism
_exptl_crystal_F_000 1844
_exptl_crystal_size_max 0.48
_exptl_crystal_size_mid 0.28
_exptl_crystal_size_min 0.15
_refine_diff_density_max 4.332
_refine_diff_density_min -3.108
_refine_diff_density_rms 0.362
_refine_ls_extinction_method none
_refine_ls_goodness_of_fit_ref 1.065
_refine_ls_hydrogen_treatment mixed
_refine_ls_matrix_type full
_refine_ls_number_parameters 657
_refine_ls_number_reflns 12284
_refine_ls_number_restraints 52
_refine_ls_restrained_S_all 1.064
_refine_ls_R_factor_all 0.1546
_refine_ls_R_factor_gt 0.0876
_refine_ls_shift/su_max 0.036
_refine_ls_shift/su_mean 0.001
_refine_ls_structure_factor_coef Fsqd
_refine_ls_weighting_details 'calc w=1/[\s^2^(Fo^2^)+(0.1636P)^2^+0.1697P] where P=(Fo^2^+2Fc^2^)/3'
_refine_ls_weighting_scheme calc
_refine_ls_wR_factor_gt 0.2345
_refine_ls_wR_factor_ref 0.2645
_reflns_number_gt 7245
_reflns_number_total 12284
_reflns_threshold_expression >2sigma(I)
_cod_data_source_file b001797n.txt
_cod_data_source_block h-tan2j
_cod_original_cell_volume 3501.4(12)
_cod_database_code 7009544
_exptl_absorpt_factor_mur 1.176
_diffrn_standards_decay_corr_max 1.215
_diffrn_standards_decay_corr_min 1

loop_
_symmetry_equiv_pos_as_xyz
'x, y, z'
'-x, -y, -z'

loop_
_atom_site_label
_atom_site_type_symbol
_atom_site_fract_x
_atom_site_fract_y
_atom_site_fract_z
_atom_site_U_iso_or_equiv
_atom_site_adp_type
_atom_site_occupancy
_atom_site_symmetry_multiplicity
_atom_site_calc_flag
_atom_site_refinement_flags
_atom_site_disorder_assembly
_atom_site_disorder_group
Ta1 Ta 0.23313(8) 0.20695(7) 0.13937(4) 0.0379(3) Uani 1 1 d . . .
Ta2 Ta 0.12615(9) 0.29733(7) 0.29104(5) 0.0470(3) Uani 1 1 d . . .
Ta3 Ta 0.25364(8) 0.02487(7) 0.25444(4) 0.0436(3) Uani 1 1 d . . .
Ta4 Ta 0.04405(8) 0.39299(7) 0.17423(5) 0.0473(3) Uani 1 1 d . . .
Ta5 Ta 0.00410(8) 0.10559(8) 0.25864(5) 0.0469(3) Uani 1 1 d . . .
O1 O 0.1887(12) 0.3032(11) 0.2024(6) 0.041(4) Uani 1 1 d . . .
O2 O 0.1438(12) 0.0961(11) 0.1952(8) 0.047(4) Uani 1 1 d . . .
O3 O 0.3286(13) 0.1203(12) 0.1996(8) 0.051(4) Uani 1 1 d . . .
O4 O 0.0976(13) 0.2942(11) 0.1192(7) 0.042(4) Uani 1 1 d . . .
O5 O 0.1355(14) 0.1417(11) 0.2986(6) 0.048(4) Uani 1 1 d . . .
O6 O 0.2481(14) 0.1237(11) 0.0794(7) 0.048(4) Uani 1 1 d . . .
O7 O -0.0890(14) 0.0893(14) 0.3293(8) 0.057(4) Uani 1 1 d . . .
O8 O 0.0481(16) 0.3119(13) 0.3684(9) 0.066(5) Uani 1 1 d . . .
O9 O 0.3437(13) 0.2874(11) 0.0978(7) 0.047(4) Uani 1 1 d . . .
O10 O 0.1037(14) -0.0452(12) 0.2867(8) 0.054(4) Uani 1 1 d . . .
O11 O 0.1026(12) 0.5116(13) 0.1297(10) 0.065(5) Uani 1 1 d . . .
O12 O 0.2626(16) 0.3317(15) 0.3041(9) 0.067(5) Uani 1 1 d . . .
O13 O 0.3229(13) 0.0032(12) 0.3220(8) 0.055(4) Uani 1 1 d . . .
O14 O 0.0479(13) 0.4271(14) 0.2550(8) 0.064(5) Uani 1 1 d . . .
O15 O 0.3228(14) -0.0990(11) 0.2222(8) 0.052(4) Uani 1 1 d . . .
O16 O -0.1056(14) 0.4391(14) 0.1667(9) 0.068(5) Uani 1 1 d U . .
O17 O -0.0116(16) 0.2583(14) 0.2399(9) 0.080(7) Uani 1 1 d . . .
O18 O -0.0811(15) 0.0708(15) 0.2096(9) 0.066(5) Uani 1 1 d . . .
C1 C 0.216(2) 0.0678(17) 0.0393(12) 0.059(8) Uani 1 1 d D . .
C2 C 0.151(4) -0.021(3) 0.079(2) 0.16(2) Uani 1 1 d D . .
H2A H 0.1987 -0.0875 0.0834 0.246 Uiso 1 1 calc R . .
H2B H 0.0902 -0.0278 0.0596 0.246 Uiso 1 1 calc R . .
H2C H 0.1231 -0.0014 0.1176 0.246 Uiso 1 1 calc R . .
C3 C 0.317(3) 0.020(4) 0.0015(18) 0.127(16) Uani 1 1 d D . .
H3A H 0.3536 0.0761 -0.0241 0.19 Uiso 1 1 calc R . .
H3B H 0.2949 -0.0237 -0.0228 0.19 Uiso 1 1 calc R . .
H3C H 0.3662 -0.0235 0.0272 0.19 Uiso 1 1 calc R . .
C4 C 0.141(4) 0.149(3) 0.0026(17) 0.14(2) Uani 1 1 d D . .
H4A H 0.0707 0.1632 0.0268 0.21 Uiso 1 1 calc R . .
H4B H 0.1314 0.1213 -0.0319 0.21 Uiso 1 1 calc R . .
H4C H 0.1734 0.2142 -0.0106 0.21 Uiso 1 1 calc R . .
C5 C -0.153(2) 0.093(3) 0.3898(15) 0.094(12) Uani 1 1 d D . .
C6 C -0.076(3) 0.065(3) 0.4329(15) 0.105(13) Uani 1 1 d D . .
H6A H -0.0353 -0.0046 0.4293 0.157 Uiso 1 1 calc R . .
H6B H -0.116 0.0629 0.4729 0.157 Uiso 1 1 calc R . .
H6C H -0.026 0.1169 0.4251 0.157 Uiso 1 1 calc R . .
C7 C -0.212(4) 0.206(3) 0.3850(16) 0.16(2) Uani 1 1 d D . .
H7A H -0.1582 0.2549 0.3757 0.241 Uiso 1 1 calc R . .
H7B H -0.2575 0.2149 0.4225 0.241 Uiso 1 1 calc R . .
H7C H -0.2567 0.2192 0.3536 0.241 Uiso 1 1 calc R . .
C8 C -0.241(3) 0.020(3) 0.4041(17) 0.118(15) Uani 1 1 d D . .
H8A H -0.3032 0.0535 0.3851 0.177 Uiso 1 1 calc R . .
H8B H -0.2627 0.0046 0.4469 0.177 Uiso 1 1 calc R . .
H8C H -0.2117 -0.0461 0.3895 0.177 Uiso 1 1 calc R . .
C9 C 0.025(3) 0.381(3) 0.4140(15) 0.091(11) Uani 1 1 d D . .
C10 C 0.001(7) 0.311(4) 0.4726(19) 0.26(5) Uani 1 1 d D . .
H10A H -0.0572 0.3482 0.4977 0.387 Uiso 1 1 calc R . .
H10B H 0.0659 0.294 0.4916 0.387 Uiso 1 1 calc R . .
H10C H -0.022 0.2467 0.4668 0.387 Uiso 1 1 calc R . .
C11 C 0.109(5) 0.455(5) 0.402(3) 0.28(5) Uani 1 1 d D . .
H11A H 0.175 0.4246 0.3788 0.424 Uiso 1 1 calc R . .
H11B H 0.1265 0.4651 0.4396 0.424 Uiso 1 1 calc R . .
H11C H 0.0812 0.5222 0.3802 0.424 Uiso 1 1 calc R . .
C12 C -0.083(5) 0.444(6) 0.404(3) 0.29(5) Uani 1 1 d D . .
H12A H -0.0821 0.5166 0.4092 0.438 Uiso 1 1 calc R . .
H12B H -0.1404 0.4137 0.4327 0.438 Uiso 1 1 calc R . .
H12C H -0.0955 0.4439 0.3641 0.438 Uiso 1 1 calc R . .
C13 C 0.450(2) 0.298(2) 0.0583(12) 0.059(7) Uani 1 1 d D . .
C14 C 0.520(3) 0.194(2) 0.077(2) 0.107(14) Uani 1 1 d D . .
H14A H 0.4949 0.1658 0.1182 0.16 Uiso 1 1 calc R . .
H14B H 0.5957 0.2058 0.0727 0.16 Uiso 1 1 calc R . .
H14C H 0.5144 0.1441 0.0519 0.16 Uiso 1 1 calc R . .
C15 C 0.507(3) 0.384(3) 0.074(2) 0.124(15) Uani 1 1 d D . .
H15A H 0.4591 0.4504 0.0711 0.186 Uiso 1 1 calc R . .
H15B H 0.5742 0.3921 0.0462 0.186 Uiso 1 1 calc R . .
H15C H 0.524 0.3622 0.1141 0.186 Uiso 1 1 calc R . .
C16 C 0.427(3) 0.310(4) -0.0036(12) 0.116(15) Uani 1 1 d D . .
H16A H 0.4103 0.2429 -0.01 0.173 Uiso 1 1 calc R . .
H16B H 0.4905 0.3298 -0.0315 0.173 Uiso 1 1 calc R . .
H16C H 0.3651 0.3639 -0.0095 0.173 Uiso 1 1 calc R . .
C17 C 0.130(2) 0.5935(19) 0.0814(19) 0.090(13) Uani 1 1 d D . .
C18 C 0.235(3) 0.625(5) 0.081(3) 0.21(4) Uani 1 1 d D . .
H18A H 0.2737 0.5744 0.1089 0.321 Uiso 1 1 calc R . .
H18B H 0.2246 0.6947 0.0916 0.321 Uiso 1 1 calc R . .
H18C H 0.2762 0.627 0.041 0.321 Uiso 1 1 calc R . .
C19 C 0.150(7) 0.549(4) 0.025(2) 0.23(4) Uani 1 1 d D . .
H19A H 0.1987 0.5891 -0.0048 0.342 Uiso 1 1 calc R . .
H19B H 0.0812 0.5521 0.0107 0.342 Uiso 1 1 calc R . .
H19C H 0.1832 0.4753 0.0327 0.342 Uiso 1 1 calc R . .
C20 C 0.055(5) 0.693(4) 0.083(3) 0.26(5) Uani 1 1 d D . .
H20A H 0.0037 0.6988 0.0557 0.395 Uiso 1 1 calc R . .
H20B H 0.0967 0.7521 0.0722 0.395 Uiso 1 1 calc R . .
H20C H 0.0157 0.6925 0.1233 0.395 Uiso 1 1 calc R . .
C21 C 0.427(2) -0.1570(19) 0.2009(11) 0.059(7) Uani 1 1 d D . .
C22 C 0.401(5) -0.228(5) 0.164(4) 0.29(5) Uani 1 1 d D . .
H22A H 0.3231 -0.2327 0.1724 0.441 Uiso 1 1 calc R . .
H22B H 0.441 -0.2979 0.1741 0.441 Uiso 1 1 calc R . .
H22C H 0.4214 -0.2002 0.1225 0.441 Uiso 1 1 calc R . .
C23 C 0.505(4) -0.087(4) 0.172(4) 0.26(5) Uani 1 1 d D . .
H23A H 0.4677 -0.0232 0.1508 0.385 Uiso 1 1 calc R . .
H23B H 0.5591 -0.1217 0.1445 0.385 Uiso 1 1 calc R . .
H23C H 0.5402 -0.0679 0.2019 0.385 Uiso 1 1 calc R . .
C24 C 0.464(5) -0.223(6) 0.255(2) 0.32(6) Uani 1 1 d D . .
H24A H 0.4207 -0.1987 0.2898 0.475 Uiso 1 1 calc R . .
H24B H 0.5401 -0.2189 0.2543 0.475 Uiso 1 1 calc R . .
H24C H 0.454 -0.2964 0.2557 0.475 Uiso 1 1 calc R . .
C25 C 0.349(3) -0.004(2) 0.3829(13) 0.081(10) Uani 1 1 d D . .
C26 C 0.280(4) 0.086(3) 0.4097(16) 0.135(19) Uani 1 1 d D . .
H26A H 0.3119 0.1511 0.3937 0.202 Uiso 1 1 calc R . .
H26B H 0.2773 0.0713 0.4526 0.202 Uiso 1 1 calc R . .
H26C H 0.2067 0.0946 0.4001 0.202 Uiso 1 1 calc R . .
C27 C 0.469(3) -0.002(5) 0.378(2) 0.17(2) Uani 1 1 d D . .
H27A H 0.5087 -0.0606 0.3591 0.25 Uiso 1 1 calc R . .
H27B H 0.4885 -0.0085 0.4172 0.25 Uiso 1 1 calc R . .
H27C H 0.4881 0.0643 0.3538 0.25 Uiso 1 1 calc R . .
C28 C 0.311(5) -0.109(3) 0.4176(15) 0.21(4) Uani 1 1 d D . .
H28A H 0.2555 -0.1274 0.3988 0.316 Uiso 1 1 calc R . .
H28B H 0.2811 -0.1003 0.4583 0.316 Uiso 1 1 calc R . .
H28C H 0.3728 -0.1644 0.4177 0.316 Uiso 1 1 calc R . .
C29 C 0.078(3) -0.158(2) 0.2962(14) 0.084(10) Uani 1 1 d D . .
C30 C 0.098(4) -0.188(2) 0.2342(14) 0.111(15) Uani 1 1 d D . .
H30A H 0.1681 -0.1683 0.2134 0.166 Uiso 1 1 calc R . .
H30B H 0.0406 -0.1507 0.2121 0.166 Uiso 1 1 calc R . .
H30C H 0.099 -0.2637 0.2377 0.166 Uiso 1 1 calc R . .
C31 C -0.041(3) -0.159(3) 0.3226(17) 0.096(12) Uani 1 1 d D . .
H31A H -0.0601 -0.23 0.326 0.143 Uiso 1 1 calc R . .
H31B H -0.0858 -0.1095 0.297 0.143 Uiso 1 1 calc R . .
H31C H -0.0528 -0.1396 0.3617 0.143 Uiso 1 1 calc R . .
C32 C 0.160(4) -0.224(3) 0.3324(19) 0.136(19) Uani 1 1 d D . .
H32A H 0.2203 -0.1847 0.3303 0.205 Uiso 1 1 calc R . .
H32B H 0.1866 -0.2891 0.317 0.205 Uiso 1 1 calc R . .
H32C H 0.1258 -0.2403 0.3735 0.205 Uiso 1 1 calc R . .
C33 C -0.210(2) 0.493(2) 0.1848(14) 0.079(9) Uani 1 1 d DU . .
C34 C -0.279(3) 0.508(5) 0.136(2) 0.19(2) Uani 1 1 d DU . .
H34A H -0.354 0.5341 0.1508 0.289 Uiso 1 1 calc R . .
H34B H -0.2776 0.4406 0.1232 0.289 Uiso 1 1 calc R . .
H34C H -0.2509 0.5584 0.1024 0.289 Uiso 1 1 calc R . .
C35 C -0.254(4) 0.429(3) 0.245(2) 0.164(19) Uani 1 1 d DU . .
H35A H -0.2366 0.3539 0.2439 0.246 Uiso 1 1 calc R . .
H35B H -0.3329 0.4473 0.2533 0.246 Uiso 1 1 calc R . .
H35C H -0.2212 0.446 0.2764 0.246 Uiso 1 1 calc R . .
C36 C -0.196(3) 0.605(3) 0.195(3) 0.21(4) Uani 1 1 d D . .
H36A H -0.1254 0.6031 0.2064 0.314 Uiso 1 1 calc R . .
H36B H -0.2531 0.6265 0.2263 0.314 Uiso 1 1 calc R . .
H36C H -0.2026 0.6555 0.1584 0.314 Uiso 1 1 calc R . .
C37 C -0.178(3) 0.072(3) 0.1825(15) 0.084(10) Uani 1 1 d D . .
C38 C -0.171(3) -0.031(3) 0.160(2) 0.121(15) Uani 1 1 d D . .
H38A H -0.0955 -0.0535 0.1444 0.181 Uiso 1 1 calc R . .
H38B H -0.2162 -0.0219 0.1295 0.181 Uiso 1 1 calc R . .
H38C H -0.1957 -0.0849 0.1932 0.181 Uiso 1 1 calc R . .
C39 C -0.281(3) 0.094(4) 0.227(2) 0.135(18) Uani 1 1 d D . .
H39A H -0.2657 0.1368 0.2544 0.203 Uiso 1 1 calc R . .
H39B H -0.302 0.0276 0.25 0.203 Uiso 1 1 calc R . .
H39C H -0.3397 0.1321 0.2064 0.203 Uiso 1 1 calc R . .
C40 C -0.171(4) 0.164(5) 0.131(2) 0.22(3) Uani 1 1 d D . .
H40A H -0.2039 0.2295 0.1445 0.324 Uiso 1 1 calc R . .
H40B H -0.2106 0.1524 0.1004 0.324 Uiso 1 1 calc R . .
H40C H -0.0955 0.1684 0.1138 0.324 Uiso 1 1 calc R . .
C41 C 0.363(2) 0.376(2) 0.2814(14) 0.070(9) Uani 1 1 d D . .
C42 C 0.444(3) 0.294(3) 0.253(2) 0.117(15) Uani 1 1 d D . .
H42A H 0.5006 0.2662 0.2773 0.176 Uiso 1 1 calc R . .
H42B H 0.4765 0.3262 0.2136 0.176 Uiso 1 1 calc R . .
H42C H 0.4065 0.2362 0.2488 0.176 Uiso 1 1 calc R . .
C43 C 0.399(3) 0.412(3) 0.3311(16) 0.124(17) Uani 1 1 d D . .
H43A H 0.3519 0.4756 0.34 0.186 Uiso 1 1 calc R . .
H43B H 0.4736 0.4262 0.3197 0.186 Uiso 1 1 calc R . .
H43C H 0.3937 0.3568 0.3661 0.186 Uiso 1 1 calc R . .
C44 C 0.338(4) 0.466(3) 0.230(2) 0.19(3) Uani 1 1 d D . .
H44A H 0.3248 0.4358 0.1966 0.278 Uiso 1 1 calc R . .
H44B H 0.3995 0.5053 0.2169 0.278 Uiso 1 1 calc R . .
H44C H 0.2734 0.5124 0.2428 0.278 Uiso 1 1 calc R . .
C45 C 0.383(4) -0.401(4) 0.463(4) 0.31(5) Uani 1 1 d D . .
H45A H 0.325 -0.3602 0.4865 0.471 Uiso 1 1 calc R . .
H45B H 0.3888 -0.4746 0.4815 0.471 Uiso 1 1 calc R . .
H45C H 0.365 -0.3936 0.4231 0.471 Uiso 1 1 calc R . .
C46 C 0.486(3) -0.360(2) 0.4597(19) 0.19(4) Uani 1 1 d GD . .
C47 C 0.532(4) -0.308(2) 0.4950(14) 0.18(3) Uani 1 1 d G . .
H47 H 0.4944 -0.2957 0.5323 0.221 Uiso 1 1 calc R . .
C48 C 0.636(4) -0.276(3) 0.475(2) 0.26(5) Uani 1 1 d GU . .
H48 H 0.6669 -0.2408 0.4983 0.312 Uiso 1 1 calc R . .
C49 C 0.693(3) -0.295(4) 0.419(2) 0.26(5) Uani 1 1 d G . .
H49 H 0.762 -0.2727 0.4055 0.313 Uiso 1 1 calc R . .
C50 C 0.646(4) -0.347(3) 0.3838(16) 0.35(9) Uani 1 1 d G . .
H50 H 0.6846 -0.3593 0.3466 0.421 Uiso 1 1 calc R . .
C51 C 0.543(4) -0.379(3) 0.4041(17) 0.22(4) Uani 1 1 d G . .
H51 H 0.512 -0.4142 0.3805 0.262 Uiso 1 1 calc R . .

loop_
_atom_site_aniso_label
_atom_site_aniso_U_11
_atom_site_aniso_U_22
_atom_site_aniso_U_33
_atom_site_aniso_U_23
_atom_site_aniso_U_13
_atom_site_aniso_U_12
Ta1 0.0366(5) 0.0335(5) 0.0395(5) -0.0087(4) -0.0012(4) 0.0050(4)
Ta2 0.0527(6) 0.0414(5) 0.0461(6) -0.0182(4) -0.0027(5) 0.0038(4)
Ta3 0.0451(6) 0.0342(5) 0.0475(6) -0.0068(4) -0.0068(5) 0.0063(4)
Ta4 0.0410(6) 0.0407(5) 0.0557(6) -0.0109(4) -0.0095(5) 0.0132(4)
Ta5 0.0416(6) 0.0453(5) 0.0512(6) -0.0107(4) -0.0002(5) -0.0026(4)
O1 0.047(9) 0.039(8) 0.036(8) -0.013(6) 0.000(7) -0.003(7)
O2 0.035(9) 0.041(8) 0.071(11) -0.029(8) -0.017(8) 0.011(7)
O3 0.039(9) 0.053(9) 0.062(11) -0.018(8) -0.023(8) 0.022(7)
O4 0.050(10) 0.040(8) 0.035(8) -0.005(6) -0.004(7) -0.007(7)
O5 0.074(12) 0.044(8) 0.021(7) -0.007(6) 0.005(8) -0.008(8)
O6 0.057(11) 0.043(9) 0.041(9) -0.015(7) -0.002(8) 0.007(7)
O7 0.049(11) 0.074(12) 0.050(11) -0.004(9) -0.017(9) -0.010(9)
O8 0.076(13) 0.052(10) 0.067(12) -0.025(9) 0.000(10) 0.005(9)
O9 0.046(10) 0.036(8) 0.047(9) 0.001(7) 0.009(8) -0.002(7)
O10 0.050(11) 0.042(9) 0.062(11) 0.000(8) -0.004(9) -0.001(7)
O11 0.020(8) 0.043(9) 0.123(17) -0.009(10) -0.015(10) 0.016(7)
O12 0.074(14) 0.078(12) 0.060(12) -0.022(10) -0.021(10) -0.014(10)
O13 0.037(9) 0.047(9) 0.080(13) -0.006(8) -0.024(9) 0.013(7)
O14 0.045(10) 0.088(13) 0.069(12) -0.054(10) -0.024(9) 0.032(9)
O15 0.054(11) 0.029(8) 0.060(11) 0.007(7) -0.004(9) 0.008(7)
O16 0.045(9) 0.066(11) 0.083(13) -0.024(10) -0.020(9) 0.050(9)
O17 0.062(13) 0.061(11) 0.091(15) -0.025(10) 0.044(11) 0.021(9)
O18 0.050(11) 0.075(12) 0.078(14) -0.028(10) -0.011(10) -0.002(9)
C1 0.061(17) 0.047(13) 0.09(2) -0.039(13) -0.050(15) 0.021(12)
C2 0.14(4) 0.15(4) 0.24(6) -0.11(4) 0.03(4) -0.10(4)
C3 0.13(4) 0.16(4) 0.09(3) -0.06(3) 0.02(3) -0.01(3)
C4 0.16(4) 0.17(4) 0.09(3) -0.05(3) -0.08(3) 0.07(3)
C5 0.046(18) 0.16(4) 0.07(2) -0.01(2) -0.035(17) 0.01(2)
C6 0.06(2) 0.16(4) 0.08(3) -0.02(2) 0.01(2) -0.03(2)
C7 0.27(7) 0.11(3) 0.06(2) -0.01(2) 0.02(3) 0.07(4)
C8 0.08(3) 0.20(4) 0.09(3) -0.03(3) 0.03(2) -0.07(3)
C9 0.10(3) 0.08(2) 0.08(2) -0.041(19) 0.02(2) 0.02(2)
C10 0.50(14) 0.17(5) 0.06(3) -0.05(3) -0.01(5) 0.06(7)
C11 0.30(9) 0.32(9) 0.28(9) -0.26(8) 0.16(8) -0.17(8)
C12 0.20(7) 0.42(12) 0.32(10) -0.33(10) -0.08(7) 0.11(8)
C13 0.039(15) 0.079(18) 0.054(17) -0.008(14) 0.009(12) -0.011(13)
C14 0.09(3) 0.055(19) 0.16(4) 0.01(2) 0.00(3) -0.022(18)
C15 0.12(4) 0.13(4) 0.13(4) -0.04(3) -0.01(3) -0.03(3)
C16 0.06(2) 0.22(5) 0.046(19) 0.00(2) 0.031(17) -0.04(3)
C17 0.06(2) 0.025(13) 0.19(4) -0.017(18) -0.04(2) 0.004(12)
C18 0.06(3) 0.32(8) 0.20(6) 0.15(6) -0.03(3) -0.02(4)
C19 0.47(13) 0.14(5) 0.08(4) 0.00(3) -0.07(6) -0.06(6)
C20 0.17(6) 0.12(4) 0.34(9) 0.11(5) 0.12(6) 0.07(4)
C21 0.067(19) 0.051(14) 0.051(15) -0.018(12) -0.003(14) 0.022(13)
C22 0.21(7) 0.20(6) 0.49(14) -0.26(8) -0.01(8) 0.09(5)
C23 0.08(3) 0.16(5) 0.49(13) -0.12(7) 0.13(6) -0.01(3)
C24 0.23(7) 0.45(11) 0.14(5) -0.01(6) -0.02(5) 0.31(8)
C25 0.09(3) 0.09(2) 0.051(18) -0.016(16) -0.012(17) 0.022(19)
C26 0.21(5) 0.10(3) 0.09(3) -0.03(2) -0.09(3) 0.07(3)
C27 0.08(3) 0.35(8) 0.10(3) -0.05(4) -0.05(3) -0.07(4)
C28 0.50(11) 0.07(3) 0.04(2) -0.004(18) -0.04(4) 0.03(4)
C29 0.09(3) 0.041(15) 0.12(3) -0.027(16) -0.03(2) 0.017(15)
C30 0.21(5) 0.07(2) 0.08(2) -0.034(18) 0.00(3) -0.08(2)
C31 0.08(2) 0.08(2) 0.11(3) 0.00(2) 0.03(2) -0.032(19)
C32 0.19(5) 0.06(2) 0.13(4) 0.02(2) -0.01(3) 0.02(3)
C33 0.029(13) 0.075(19) 0.11(2) -0.006(16) 0.019(12) 0.011(12)
C34 0.027(18) 0.33(6) 0.21(4) -0.08(4) -0.04(2) 0.07(3)
C35 0.16(4) 0.10(3) 0.18(3) 0.01(3) 0.08(3) -0.04(3)
C36 0.07(3) 0.10(3) 0.47(12) -0.10(5) -0.04(5) 0.02(2)
C37 0.09(3) 0.11(3) 0.06(2) -0.006(19) -0.003(18) -0.05(2)
C38 0.12(3) 0.16(4) 0.12(4) -0.06(3) -0.03(3) -0.05(3)
C39 0.06(2) 0.18(4) 0.19(5) -0.07(4) -0.03(3) 0.00(3)
C40 0.12(4) 0.42(11) 0.14(5) 0.00(6) -0.06(4) -0.11(6)
C41 0.062(19) 0.061(17) 0.10(2) -0.001(16) -0.027(18) -0.038(15)
C42 0.09(3) 0.10(3) 0.18(5) -0.05(3) -0.03(3) -0.05(2)
C43 0.16(4) 0.14(3) 0.10(3) -0.09(3) 0.03(3) -0.10(3)
C44 0.19(5) 0.07(2) 0.29(7) -0.04(4) 0.09(5) -0.10(3)
C45 0.47(15) 0.09(4) 0.35(11) 0.17(5) -0.19(10) -0.06(6)
C46 0.06(2) 0.06(3) 0.39(11) 0.10(4) -0.06(4) -0.006(19)
C47 0.32(9) 0.06(3) 0.19(6) -0.05(3) -0.17(6) 0.08(4)
C48 0.29(8) 0.22(7) 0.19(6) 0.09(5) 0.06(6) -0.08(6)
C49 0.17(6) 0.23(8) 0.40(15) 0.02(9) -0.19(9) 0.01(6)
C50 0.35(14) 0.28(11) 0.52(19) -0.23(12) -0.33(14) 0.17(10)
C51 0.34(12) 0.22(7) 0.06(3) 0.03(4) -0.05(5) 0.01(8)

loop_
_atom_type_symbol
_atom_type_description
_atom_type_scat_dispersion_real
_atom_type_scat_dispersion_imag
_atom_type_scat_source
C C 0.0033 0.0016 'International Tables Vol C Tables 4.2.6.8 and 6.1.1.4'
H H 0 0 'International Tables Vol C Tables 4.2.6.8 and 6.1.1.4'
O O 0.0106 0.006 'International Tables Vol C Tables 4.2.6.8 and 6.1.1.4'
Ta Ta -0.7052 6.5227 'International Tables Vol C Tables 4.2.6.8 and 6.1.1.4'

loop_
_geom_angle_atom_site_label_1
_geom_angle_atom_site_label_2
_geom_angle_atom_site_label_3
_geom_angle
_geom_angle_site_symmetry_1
_geom_angle_site_symmetry_3
_geom_angle_publ_flag
O9 Ta1 O6 93.2(7) . . ?
O9 Ta1 O4 104.0(6) . . ?
O6 Ta1 O4 95.7(6) . . ?
O9 Ta1 O3 94.1(7) . . ?
O6 Ta1 O3 104.7(6) . . ?
O4 Ta1 O3 151.9(6) . . ?
O9 Ta1 O1 92.5(6) . . ?
O6 Ta1 O1 170.0(7) . . ?
O4 Ta1 O1 74.9(6) . . ?
O3 Ta1 O1 83.1(6) . . ?
O9 Ta1 O2 165.5(6) . . ?
O6 Ta1 O2 88.0(6) . . ?
O4 Ta1 O2 90.2(6) . . ?
O3 Ta1 O2 71.7(6) . . ?
O1 Ta1 O2 88.6(6) . . ?
O9 Ta1 Ta4 100.4(4) . . ?
O6 Ta1 Ta4 130.0(5) . . ?
O4 Ta1 Ta4 34.4(4) . . ?
O3 Ta1 Ta4 121.8(4) . . ?
O1 Ta1 Ta4 40.5(4) . . ?
O2 Ta1 Ta4 89.8(4) . . ?
O9 Ta1 Ta3 126.1(5) . . ?
O6 Ta1 Ta3 100.5(5) . . ?
O4 Ta1 Ta3 125.7(4) . . ?
O3 Ta1 Ta3 32.0(5) . . ?
O1 Ta1 Ta3 82.7(4) . . ?
O2 Ta1 Ta3 39.8(4) . . ?
Ta4 Ta1 Ta3 108.96(5) . . ?
O8 Ta2 O12 96.4(8) . . ?
O8 Ta2 O14 92.0(7) . . ?
O12 Ta2 O14 106.7(8) . . ?
O8 Ta2 O5 98.3(7) . . ?
O12 Ta2 O5 109.1(8) . . ?
O14 Ta2 O5 141.2(7) . . ?
O8 Ta2 O1 169.6(7) . . ?
O12 Ta2 O1 88.8(7) . . ?
O14 Ta2 O1 77.9(6) . . ?
O5 Ta2 O1 88.4(6) . . ?
O8 Ta2 O17 103.2(7) . . ?
O12 Ta2 O17 160.1(7) . . ?
O14 Ta2 O17 70.0(7) . . ?
O5 Ta2 O17 71.2(7) . . ?
O1 Ta2 O17 71.3(6) . . ?
O8 Ta2 Ta4 125.4(6) . . ?
O12 Ta2 Ta4 118.6(6) . . ?
O14 Ta2 Ta4 40.8(5) . . ?
O5 Ta2 Ta4 106.7(4) . . ?
O1 Ta2 Ta4 44.4(4) . . ?
O17 Ta2 Ta4 45.9(5) . . ?
O8 Ta2 Ta5 100.8(6) . . ?
O12 Ta2 Ta5 144.1(6) . . ?
O14 Ta2 Ta5 103.9(5) . . ?
O5 Ta2 Ta5 37.5(5) . . ?
O1 Ta2 Ta5 79.7(4) . . ?
O17 Ta2 Ta5 33.9(4) . . ?
Ta4 Ta2 Ta5 75.21(7) . . ?
O3 Ta3 O13 104.7(7) . . ?
O3 Ta3 O15 96.6(7) . . ?
O13 Ta3 O15 98.8(7) . . ?
O3 Ta3 O2 75.3(6) . . ?
O13 Ta3 O2 158.1(6) . . ?
O15 Ta3 O2 103.0(6) . . ?
O3 Ta3 O10 148.7(6) . . ?
O13 Ta3 O10 103.9(7) . . ?
O15 Ta3 O10 91.4(7) . . ?
O2 Ta3 O10 73.4(6) . . ?
O3 Ta3 O5 97.1(6) . . ?
O13 Ta3 O5 85.6(6) . . ?
O15 Ta3 O5 164.0(7) . . ?
O2 Ta3 O5 72.8(6) . . ?
O10 Ta3 O5 72.7(6) . . ?
O3 Ta3 Ta5 107.8(4) . . ?
O13 Ta3 Ta5 122.1(5) . . ?
O15 Ta3 Ta5 122.9(5) . . ?
O2 Ta3 Ta5 41.4(4) . . ?
O10 Ta3 Ta5 44.6(4) . . ?
O5 Ta3 Ta5 44.2(4) . . ?
O3 Ta3 Ta1 36.2(5) . . ?
O13 Ta3 Ta1 135.9(5) . . ?
O15 Ta3 Ta1 104.3(5) . . ?
O2 Ta3 Ta1 39.2(5) . . ?
O10 Ta3 Ta1 112.5(4) . . ?
O5 Ta3 Ta1 82.3(4) . . ?
Ta5 Ta3 Ta1 74.13(4) . . ?
O11 Ta4 O16 98.6(8) . . ?
O11 Ta4 O4 99.0(7) . . ?
O16 Ta4 O4 106.5(7) . . ?
O11 Ta4 O14 96.7(9) . . ?
O16 Ta4 O14 100.6(7) . . ?
O4 Ta4 O14 146.0(6) . . ?
O11 Ta4 O1 99.3(6) . . ?
O16 Ta4 O1 161.9(7) . . ?
O4 Ta4 O1 73.5(6) . . ?
O14 Ta4 O1 74.4(6) . . ?
O11 Ta4 O17 169.7(9) . . ?
O16 Ta4 O17 87.0(8) . . ?
O4 Ta4 O17 87.5(6) . . ?
O14 Ta4 O17 73.7(8) . . ?
O1 Ta4 O17 74.9(7) . . ?
O11 Ta4 Ta2 117.6(6) . . ?
O16 Ta4 Ta2 124.2(6) . . ?
O4 Ta4 Ta2 107.7(4) . . ?
O14 Ta4 Ta2 38.6(5) . . ?
O1 Ta4 Ta2 42.6(4) . . ?
O17 Ta4 Ta2 52.4(6) . . ?
O11 Ta4 Ta1 100.9(5) . . ?
O16 Ta4 Ta1 138.8(6) . . ?
O4 Ta4 Ta1 34.7(5) . . ?
O14 Ta4 Ta1 112.6(4) . . ?
O1 Ta4 Ta1 38.8(4) . . ?
O17 Ta4 Ta1 79.9(4) . . ?
Ta2 Ta4 Ta1 76.40(6) . . ?
O7 Ta5 O18 99.6(8) . . ?
O7 Ta5 O17 99.6(7) . . ?
O18 Ta5 O17 103.0(9) . . ?
O7 Ta5 O2 162.1(7) . . ?
O18 Ta5 O2 92.6(7) . . ?
O17 Ta5 O2 90.3(6) . . ?
O7 Ta5 O5 93.7(6) . . ?
O18 Ta5 O5 166.3(7) . . ?
O17 Ta5 O5 78.0(8) . . ?
O2 Ta5 O5 73.7(6) . . ?
O7 Ta5 O10 91.1(7) . . ?
O18 Ta5 O10 103.4(7) . . ?
O17 Ta5 O10 149.4(8) . . ?
O2 Ta5 O10 73.3(6) . . ?
O5 Ta5 O10 72.8(6) . . ?
O7 Ta5 Ta3 120.5(5) . . ?
O18 Ta5 Ta3 123.4(5) . . ?
O17 Ta5 Ta3 107.3(6) . . ?
O2 Ta5 Ta3 41.8(4) . . ?
O5 Ta5 Ta3 44.9(4) . . ?
O10 Ta5 Ta3 44.0(4) . . ?
O7 Ta5 Ta2 95.2(5) . . ?
O18 Ta5 Ta2 146.5(6) . . ?
O17 Ta5 Ta2 44.6(7) . . ?
O2 Ta5 Ta2 81.3(4) . . ?
O5 Ta5 Ta2 33.5(4) . . ?
O10 Ta5 Ta2 106.3(4) . . ?
Ta3 Ta5 Ta2 71.79(4) . . ?
Ta1 O1 Ta2 140.7(8) . . ?
Ta1 O1 Ta4 100.7(6) . . ?
Ta2 O1 Ta4 92.9(6) . . ?
Ta1 O2 Ta5 134.2(7) . . ?
Ta1 O2 Ta3 101.1(6) . . ?
Ta5 O2 Ta3 96.9(7) . . ?
Ta3 O3 Ta1 111.7(8) . . ?
Ta4 O4 Ta1 110.9(7) . . ?
Ta2 O5 Ta5 109.0(7) . . ?
Ta2 O5 Ta3 131.9(8) . . ?
Ta5 O5 Ta3 90.9(5) . . ?
C1 O6 Ta1 158.7(15) . . ?
C5 O7 Ta5 168.3(18) . . ?
C9 O8 Ta2 144(2) . . ?
C13 O9 Ta1 151.9(14) . . ?
C29 O10 Ta3 132.7(15) . . ?
C29 O10 Ta5 130.3(15) . . ?
Ta3 O10 Ta5 91.4(6) . . ?
C17 O11 Ta4 161.1(19) . . ?
C41 O12 Ta2 150.0(17) . . ?
C25 O13 Ta3 165.1(16) . . ?
Ta2 O14 Ta4 100.6(7) . . ?
C21 O15 Ta3 144.9(16) . . ?
C33 O16 Ta4 152.5(19) . . ?
Ta5 O17 Ta4 143.7(8) . . ?
Ta5 O17 Ta2 101.5(9) . . ?
Ta4 O17 Ta2 81.6(7) . . ?
C37 O18 Ta5 157.9(18) . . ?
O6 C1 C3 110(2) . . ?
O6 C1 C4 106(2) . . ?
C3 C1 C4 113(3) . . ?
O6 C1 C2 106(2) . . ?
C3 C1 C2 111(3) . . ?
C4 C1 C2 110(3) . . ?
C1 C2 H2A 109.5 . . ?
C1 C2 H2B 109.5 . . ?
H2A C2 H2B 109.5 . . ?
C1 C2 H2C 109.5 . . ?
H2A C2 H2C 109.5 . . ?
H2B C2 H2C 109.5 . . ?
C1 C3 H3A 109.5 . . ?
C1 C3 H3B 109.5 . . ?
H3A C3 H3B 109.5 . . ?
C1 C3 H3C 109.5 . . ?
H3A C3 H3C 109.5 . . ?
H3B C3 H3C 109.5 . . ?
C1 C4 H4A 109.5 . . ?
C1 C4 H4B 109.5 . . ?
H4A C4 H4B 109.5 . . ?
C1 C4 H4C 109.5 . . ?
H4A C4 H4C 109.5 . . ?
H4B C4 H4C 109.5 . . ?
C6 C5 O7 108(2) . . ?
C6 C5 C8 111(3) . . ?
O7 C5 C8 112(3) . . ?
C6 C5 C7 115(4) . . ?
O7 C5 C7 104(3) . . ?
C8 C5 C7 107(3) . . ?
C5 C6 H6A 109.5 . . ?
C5 C6 H6B 109.5 . . ?
H6A C6 H6B 109.5 . . ?
C5 C6 H6C 109.5 . . ?
H6A C6 H6C 109.5 . . ?
H6B C6 H6C 109.5 . . ?
C5 C7 H7A 109.5 . . ?
C5 C7 H7B 109.5 . . ?
H7A C7 H7B 109.5 . . ?
C5 C7 H7C 109.5 . . ?
H7A C7 H7C 109.5 . . ?
H7B C7 H7C 109.5 . . ?
C5 C8 H8A 109.5 . . ?
C5 C8 H8B 109.5 . . ?
H8A C8 H8B 109.5 . . ?
C5 C8 H8C 109.5 . . ?
H8A C8 H8C 109.5 . . ?
H8B C8 H8C 109.5 . . ?
O8 C9 C10 107(3) . . ?
O8 C9 C12 104(3) . . ?
C10 C9 C12 104(5) . . ?
O8 C9 C11 109(3) . . ?
C10 C9 C11 122(5) . . ?
C12 C9 C11 108(5) . . ?
C9 C10 H10A 109.5 . . ?
C9 C10 H10B 109.5 . . ?
H10A C10 H10B 109.5 . . ?
C9 C10 H10C 109.5 . . ?
H10A C10 H10C 109.5 . . ?
H10B C10 H10C 109.5 . . ?
C9 C11 H11A 109.5 . . ?
C9 C11 H11B 109.5 . . ?
H11A C11 H11B 109.5 . . ?
C9 C11 H11C 109.5 . . ?
H11A C11 H11C 109.5 . . ?
H11B C11 H11C 109.5 . . ?
C9 C12 H12A 109.5 . . ?
C9 C12 H12B 109.5 . . ?
H12A C12 H12B 109.5 . . ?
C9 C12 H12C 109.5 . . ?
H12A C12 H12C 109.5 . . ?
H12B C12 H12C 109.5 . . ?
C16 C13 O9 106(2) . . ?
C16 C13 C14 112(3) . . ?
O9 C13 C14 103(2) . . ?
C16 C13 C15 119(3) . . ?
O9 C13 C15 111(2) . . ?
C14 C13 C15 105(3) . . ?
C13 C14 H14A 109.5 . . ?
C13 C14 H14B 109.5 . . ?
H14A C14 H14B 109.5 . . ?
C13 C14 H14C 109.5 . . ?
H14A C14 H14C 109.5 . . ?
H14B C14 H14C 109.5 . . ?
C13 C15 H15A 109.5 . . ?
C13 C15 H15B 109.5 . . ?
H15A C15 H15B 109.5 . . ?
C13 C15 H15C 109.5 . . ?
H15A C15 H15C 109.5 . . ?
H15B C15 H15C 109.5 . . ?
C13 C16 H16A 109.5 . . ?
C13 C16 H16B 109.5 . . ?
H16A C16 H16B 109.5 . . ?
C13 C16 H16C 109.5 . . ?
H16A C16 H16C 109.5 . . ?
H16B C16 H16C 109.5 . . ?
O11 C17 C18 113(3) . . ?
O11 C17 C20 113(3) . . ?
C18 C17 C20 103(4) . . ?
O11 C17 C19 108(3) . . ?
C18 C17 C19 101(5) . . ?
C20 C17 C19 118(5) . . ?
C17 C18 H18A 109.5 . . ?
C17 C18 H18B 109.5 . . ?
H18A C18 H18B 109.5 . . ?
C17 C18 H18C 109.5 . . ?
H18A C18 H18C 109.5 . . ?
H18B C18 H18C 109.5 . . ?
C17 C19 H19A 109.5 . . ?
C17 C19 H19B 109.5 . . ?
H19A C19 H19B 109.5 . . ?
C17 C19 H19C 109.5 . . ?
H19A C19 H19C 109.5 . . ?
H19B C19 H19C 109.5 . . ?
C17 C20 H20A 109.5 . . ?
C17 C20 H20B 109.5 . . ?
H20A C20 H20B 109.5 . . ?
C17 C20 H20C 109.5 . . ?
H20A C20 H20C 109.5 . . ?
H20B C20 H20C 109.5 . . ?
C23 C21 O15 111(2) . . ?
C23 C21 C22 116(5) . . ?
O15 C21 C22 106(3) . . ?
C23 C21 C24 110(5) . . ?
O15 C21 C24 105(2) . . ?
C22 C21 C24 108(5) . . ?
C21 C22 H22A 109.5 . . ?
C21 C22 H22B 109.5 . . ?
H22A C22 H22B 109.5 . . ?
C21 C22 H22C 109.5 . . ?
H22A C22 H22C 109.5 . . ?
H22B C22 H22C 109.5 . . ?
C21 C23 H23A 109.5 . . ?
C21 C23 H23B 109.5 . . ?
H23A C23 H23B 109.5 . . ?
C21 C23 H23C 109.5 . . ?
H23A C23 H23C 109.5 . . ?
H23B C23 H23C 109.5 . . ?
C21 C24 H24A 109.5 . . ?
C21 C24 H24B 109.5 . . ?
H24A C24 H24B 109.5 . . ?
C21 C24 H24C 109.5 . . ?
H24A C24 H24C 109.5 . . ?
H24B C24 H24C 109.5 . . ?
O13 C25 C27 108(3) . . ?
O13 C25 C26 108(2) . . ?
C27 C25 C26 114(4) . . ?
O13 C25 C28 105(3) . . ?
C27 C25 C28 114(4) . . ?
C26 C25 C28 109(3) . . ?
C25 C26 H26A 109.5 . . ?
C25 C26 H26B 109.5 . . ?
H26A C26 H26B 109.5 . . ?
C25 C26 H26C 109.5 . . ?
H26A C26 H26C 109.5 . . ?
H26B C26 H26C 109.5 . . ?
C25 C27 H27A 109.5 . . ?
C25 C27 H27B 109.5 . . ?
H27A C27 H27B 109.5 . . ?
C25 C27 H27C 109.5 . . ?
H27A C27 H27C 109.5 . . ?
H27B C27 H27C 109.5 . . ?
C25 C28 H28A 109.5 . . ?
C25 C28 H28B 109.5 . . ?
H28A C28 H28B 109.5 . . ?
C25 C28 H28C 109.5 . . ?
H28A C28 H28C 109.5 . . ?
H28B C28 H28C 109.5 . . ?
C32 C29 C31 117(3) . . ?
C32 C29 O10 106(3) . . ?
C31 C29 O10 108(2) . . ?
C32 C29 C30 110(3) . . ?
C31 C29 C30 110(3) . . ?
O10 C29 C30 105(2) . . ?
C29 C30 H30A 109.5 . . ?
C29 C30 H30B 109.5 . . ?
H30A C30 H30B 109.5 . . ?
C29 C30 H30C 109.5 . . ?
H30A C30 H30C 109.5 . . ?
H30B C30 H30C 109.5 . . ?
C29 C31 H31A 109.5 . . ?
C29 C31 H31B 109.5 . . ?
H31A C31 H31B 109.5 . . ?
C29 C31 H31C 109.5 . . ?
H31A C31 H31C 109.5 . . ?
H31B C31 H31C 109.5 . . ?
C29 C32 H32A 109.5 . . ?
C29 C32 H32B 109.5 . . ?
H32A C32 H32B 109.5 . . ?
C29 C32 H32C 109.5 . . ?
H32A C32 H32C 109.5 . . ?
H32B C32 H32C 109.5 . . ?
O16 C33 C34 110(3) . . ?
O16 C33 C35 106(3) . . ?
C34 C33 C35 116(4) . . ?
O16 C33 C36 109(3) . . ?
C34 C33 C36 107(4) . . ?
C35 C33 C36 108(4) . . ?
C33 C34 H34A 109.5 . . ?
C33 C34 H34B 109.5 . . ?
H34A C34 H34B 109.5 . . ?
C33 C34 H34C 109.5 . . ?
H34A C34 H34C 109.5 . . ?
H34B C34 H34C 109.5 . . ?
C33 C35 H35A 109.5 . . ?
C33 C35 H35B 109.5 . . ?
H35A C35 H35B 109.5 . . ?
C33 C35 H35C 109.5 . . ?
H35A C35 H35C 109.5 . . ?
H35B C35 H35C 109.5 . . ?
C33 C36 H36A 109.5 . . ?
C33 C36 H36B 109.5 . . ?
H36A C36 H36B 109.5 . . ?
C33 C36 H36C 109.5 . . ?
H36A C36 H36C 109.5 . . ?
H36B C36 H36C 109.5 . . ?
O18 C37 C38 109(3) . . ?
O18 C37 C40 104(3) . . ?
C38 C37 C40 111(4) . . ?
O18 C37 C39 110(3) . . ?
C38 C37 C39 113(3) . . ?
C40 C37 C39 110(4) . . ?
C37 C38 H38A 109.5 . . ?
C37 C38 H38B 109.5 . . ?
H38A C38 H38B 109.5 . . ?
C37 C38 H38C 109.5 . . ?
H38A C38 H38C 109.5 . . ?
H38B C38 H38C 109.5 . . ?
C37 C39 H39A 109.5 . . ?
C37 C39 H39B 109.5 . . ?
H39A C39 H39B 109.5 . . ?
C37 C39 H39C 109.5 . . ?
H39A C39 H39C 109.5 . . ?
H39B C39 H39C 109.5 . . ?
C37 C40 H40A 109.5 . . ?
C37 C40 H40B 109.5 . . ?
H40A C40 H40B 109.5 . . ?
C37 C40 H40C 109.5 . . ?
H40A C40 H40C 109.5 . . ?
H40B C40 H40C 109.5 . . ?
O12 C41 C43 108(3) . . ?
O12 C41 C42 109(2) . . ?
C43 C41 C42 115(3) . . ?
O12 C41 C44 106(2) . . ?
C43 C41 C44 114(3) . . ?
C42 C41 C44 105(3) . . ?
C41 C42 H42A 109.5 . . ?
C41 C42 H42B 109.5 . . ?
H42A C42 H42B 109.5 . . ?
C41 C42 H42C 109.5 . . ?
H42A C42 H42C 109.5 . . ?
H42B C42 H42C 109.5 . . ?
C41 C43 H43A 109.5 . . ?
C41 C43 H43B 109.5 . . ?
H43A C43 H43B 109.5 . . ?
C41 C43 H43C 109.5 . . ?
H43A C43 H43C 109.5 . . ?
H43B C43 H43C 109.5 . . ?
C41 C44 H44A 109.5 . . ?
C41 C44 H44B 109.5 . . ?
H44A C44 H44B 109.5 . . ?
C41 C44 H44C 109.5 . . ?
H44A C44 H44C 109.5 . . ?
H44B C44 H44C 109.5 . . ?
C46 C45 H45A 109.5 . . ?
C46 C45 H45B 109.5 . . ?
H45A C45 H45B 109.5 . . ?
C46 C45 H45C 109.5 . . ?
H45A C45 H45C 109.5 . . ?
H45B C45 H45C 109.5 . . ?
C47 C46 C51 120 . . ?
C47 C46 C45 137(5) . . ?
C51 C46 C45 103(5) . . ?
C48 C47 C46 120 . . ?
C48 C47 H47 120 . . ?
C46 C47 H47 120 . . ?
C47 C48 C49 120 . . ?
C47 C48 H48 120 . . ?
C49 C48 H48 120 . . ?
C48 C49 C50 120 . . ?
C48 C49 H49 120 . . ?
C50 C49 H49 120 . . ?
C49 C50 C51 120 . . ?
C49 C50 H50 120 . . ?
C51 C50 H50 120 . . ?
C50 C51 C46 120 . . ?
C50 C51 H51 120 . . ?
C46 C51 H51 120 . . ?

loop_
_geom_bond_atom_site_label_1
_geom_bond_atom_site_label_2
_geom_bond_distance
_geom_bond_site_symmetry_2
_geom_bond_publ_flag
Ta1 O9 1.865(15) . ?
Ta1 O6 1.866(14) . ?
Ta1 O4 1.940(15) . ?
Ta1 O3 2.026(15) . ?
Ta1 O1 2.028(13) . ?
Ta1 O2 2.049(17) . ?
Ta1 Ta4 3.1815(18) . ?
Ta1 Ta3 3.185(3) . ?
Ta2 O8 1.893(18) . ?
Ta2 O12 1.905(19) . ?
Ta2 O14 1.906(17) . ?
Ta2 O5 1.960(14) . ?
Ta2 O1 2.034(14) . ?
Ta2 O17 2.40(2) . ?
Ta2 Ta4 3.000(2) . ?
Ta2 Ta5 3.3544(18) . ?
Ta3 O3 1.819(18) . ?
Ta3 O13 1.856(17) . ?
Ta3 O15 1.900(15) . ?
Ta3 O2 2.076(15) . ?
Ta3 O10 2.151(17) . ?
Ta3 O5 2.186(15) . ?
Ta3 Ta5 3.0949(17) . ?
Ta4 O11 1.840(18) . ?
Ta4 O16 1.884(16) . ?
Ta4 O4 1.923(14) . ?
Ta4 O14 1.993(16) . ?
Ta4 O1 2.103(15) . ?
Ta4 O17 2.18(2) . ?
Ta5 O7 1.813(18) . ?
Ta5 O18 1.832(18) . ?
Ta5 O17 1.911(18) . ?
Ta5 O2 2.060(16) . ?
Ta5 O5 2.158(17) . ?
Ta5 O10 2.172(15) . ?
O6 C1 1.41(3) . ?
O7 C5 1.48(4) . ?
O8 C9 1.46(3) . ?
O9 C13 1.48(3) . ?
O10 C29 1.51(3) . ?
O11 C17 1.41(4) . ?
O12 C41 1.42(3) . ?
O13 C25 1.47(3) . ?
O15 C21 1.44(3) . ?
O16 C33 1.40(3) . ?
O18 C37 1.45(4) . ?
C1 C3 1.50(3) . ?
C1 C4 1.52(3) . ?
C1 C2 1.55(4) . ?
C2 H2A 0.96 . ?
C2 H2B 0.96 . ?
C2 H2C 0.96 . ?
C3 H3A 0.96 . ?
C3 H3B 0.96 . ?
C3 H3C 0.96 . ?
C4 H4A 0.96 . ?
C4 H4B 0.96 . ?
C4 H4C 0.96 . ?
C5 C6 1.45(3) . ?
C5 C8 1.50(3) . ?
C5 C7 1.51(3) . ?
C6 H6A 0.96 . ?
C6 H6B 0.96 . ?
C6 H6C 0.96 . ?
C7 H7A 0.96 . ?
C7 H7B 0.96 . ?
C7 H7C 0.96 . ?
C8 H8A 0.96 . ?
C8 H8B 0.96 . ?
C8 H8C 0.96 . ?
C9 C10 1.47(4) . ?
C9 C12 1.48(4) . ?
C9 C11 1.48(4) . ?
C10 H10A 0.96 . ?
C10 H10B 0.96 . ?
C10 H10C 0.96 . ?
C11 H11A 0.96 . ?
C11 H11B 0.96 . ?
C11 H11C 0.96 . ?
C12 H12A 0.96 . ?
C12 H12B 0.96 . ?
C12 H12C 0.96 . ?
C13 C16 1.47(3) . ?
C13 C14 1.50(3) . ?
C13 C15 1.52(3) . ?
C14 H14A 0.96 . ?
C14 H14B 0.96 . ?
C14 H14C 0.96 . ?
C15 H15A 0.96 . ?
C15 H15B 0.96 . ?
C15 H15C 0.96 . ?
C16 H16A 0.96 . ?
C16 H16B 0.96 . ?
C16 H16C 0.96 . ?
C17 C18 1.42(4) . ?
C17 C20 1.45(4) . ?
C17 C19 1.48(4) . ?
C18 H18A 0.96 . ?
C18 H18B 0.96 . ?
C18 H18C 0.96 . ?
C19 H19A 0.96 . ?
C19 H19B 0.96 . ?
C19 H19C 0.96 . ?
C20 H20A 0.96 . ?
C20 H20B 0.96 . ?
C20 H20C 0.96 . ?
C21 C23 1.42(4) . ?
C21 C22 1.46(4) . ?
C21 C24 1.46(4) . ?
C22 H22A 0.96 . ?
C22 H22B 0.96 . ?
C22 H22C 0.96 . ?
C23 H23A 0.96 . ?
C23 H23B 0.96 . ?
C23 H23C 0.96 . ?
C24 H24A 0.96 . ?
C24 H24B 0.96 . ?
C24 H24C 0.96 . ?
C25 C27 1.48(4) . ?
C25 C26 1.49(3) . ?
C25 C28 1.52(4) . ?
C26 H26A 0.96 . ?
C26 H26B 0.96 . ?
C26 H26C 0.96 . ?
C27 H27A 0.96 . ?
C27 H27B 0.96 . ?
C27 H27C 0.96 . ?
C28 H28A 0.96 . ?
C28 H28B 0.96 . ?
C28 H28C 0.96 . ?
C29 C32 1.48(4) . ?
C29 C31 1.49(3) . ?
C29 C30 1.51(3) . ?
C30 H30A 0.96 . ?
C30 H30B 0.96 . ?
C30 H30C 0.96 . ?
C31 H31A 0.96 . ?
C31 H31B 0.96 . ?
C31 H31C 0.96 . ?
C32 H32A 0.96 . ?
C32 H32B 0.96 . ?
C32 H32C 0.96 . ?
C33 C34 1.50(4) . ?
C33 C35 1.52(4) . ?
C33 C36 1.55(4) . ?
C34 H34A 0.96 . ?
C34 H34B 0.96 . ?
C34 H34C 0.96 . ?
C35 H35A 0.96 . ?
C35 H35B 0.96 . ?
C35 H35C 0.96 . ?
C36 H36A 0.96 . ?
C36 H36B 0.96 . ?
C36 H36C 0.96 . ?
C37 C38 1.50(3) . ?
C37 C40 1.50(4) . ?
C37 C39 1.51(4) . ?
C38 H38A 0.96 . ?
C38 H38B 0.96 . ?
C38 H38C 0.96 . ?
C39 H39A 0.96 . ?
C39 H39B 0.96 . ?
C39 H39C 0.96 . ?
C40 H40A 0.96 . ?
C40 H40B 0.96 . ?
C40 H40C 0.96 . ?
C41 C43 1.47(3) . ?
C41 C42 1.50(3) . ?
C41 C44 1.52(4) . ?
C42 H42A 0.96 . ?
C42 H42B 0.96 . ?
C42 H42C 0.96 . ?
C43 H43A 0.96 . ?
C43 H43B 0.96 . ?
C43 H43C 0.96 . ?
C44 H44A 0.96 . ?
C44 H44B 0.96 . ?
C44 H44C 0.96 . ?
C45 C46 1.448(10) . ?
C45 H45A 0.96 . ?
C45 H45B 0.96 . ?
C45 H45C 0.96 . ?
C46 C47 1.39 . ?
C46 C51 1.39 . ?
C47 C48 1.39 . ?
C47 H47 0.93 . ?
C48 C49 1.39 . ?
C48 H48 0.93 . ?
C49 C50 1.39 . ?
C49 H49 0.93 . ?
C50 C51 1.39 . ?
C50 H50 0.93 . ?
C51 H51 0.93 . ?
